data_7031549
loop_
_publ_author_name
'Konarev, Dmitri V.'
'Kuzmin, Alexey V.'
'Khasanov, Salavat S.'
'Otsuka, Akihiro'
'Yamochi, Hideki'
'Saito, Gunzi'
'Lyubovskaya, Rimma N.'

_publ_section_title
;
 Design, crystal structures and magnetic properties of anionic salts
 containing fullerene C60 and indium(iii) bromide phthalocyanine radical
 anions.
;
_journal_issue 34
_journal_name_full 'Dalton transactions (Cambridge, England : 2003)'
_journal_page_first 13061
_journal_paper_doi 10.1039/c4dt01153h
_journal_volume 43
_journal_year 2014
_chemical_formula_moiety 'C32 H16 N8 In Br, C60, 2(C8 H20 N), C6 H4 Cl2, C6H14'
_chemical_formula_sum 'C120 H74 Br Cl2 In N10'
_chemical_formula_weight 1921.52
_chemical_name_systematic
;
 ?
;
_space_group_crystal_system monoclinic
_space_group_IT_number 14
_space_group_name_Hall '-P 2ybc'
_space_group_name_H-M_alt 'P 1 21/c 1'
_symmetry_space_group_name_Hall '-P 2ybc'
_symmetry_space_group_name_H-M 'P 1 21/c 1'
_atom_sites_solution_hydrogens geom
_atom_sites_solution_primary direct
_atom_sites_solution_secondary difmap
_audit_creation_method SHELXL-2013
_cell_angle_alpha 90
_cell_angle_beta 115.282(1)
_cell_angle_gamma 90
_cell_formula_units_Z 4
_cell_length_a 22.3081(5)
_cell_length_b 16.9276(4)
_cell_length_c 24.9563(5)
_cell_measurement_reflns_used 7568
_cell_measurement_temperature 90(2)
_cell_measurement_theta_max 22.46
_cell_measurement_theta_min 2.36
_cell_volume 8521.4(3)
_computing_cell_refinement 'Bruker SAINT'
_computing_data_collection 'Bruker APEX2'
_computing_data_reduction 'Bruker SAINT'
_computing_molecular_graphics WinGX
_computing_publication_material WinGX
_computing_structure_refinement 'SHELXL-2013 (Sheldrick, 2013)'
_computing_structure_solution 'SHELXL-2013 (Sheldrick, 2013)'
_diffrn_ambient_temperature 90(2)
_diffrn_measured_fraction_theta_full 0.996
_diffrn_measured_fraction_theta_max 0.995
_diffrn_measurement_device_type 'Bruker APEX-II CCD'
_diffrn_measurement_method '\f and \w scans'
_diffrn_radiation_monochromator graphite
_diffrn_radiation_type MoK\a
_diffrn_radiation_wavelength 0.71073
_diffrn_reflns_av_R_equivalents 0.1006
_diffrn_reflns_av_unetI/netI 0.1410
_diffrn_reflns_Laue_measured_fraction_full 0.996
_diffrn_reflns_Laue_measured_fraction_max 0.995
_diffrn_reflns_limit_h_max 20
_diffrn_reflns_limit_h_min -27
_diffrn_reflns_limit_k_max 20
_diffrn_reflns_limit_k_min -21
_diffrn_reflns_limit_l_max 31
_diffrn_reflns_limit_l_min -30
_diffrn_reflns_number 54020
_diffrn_reflns_point_group_measured_fraction_full 0.996
_diffrn_reflns_point_group_measured_fraction_max 0.995
_diffrn_reflns_theta_full 26.000
_diffrn_reflns_theta_max 26.372
_diffrn_reflns_theta_min 1.504
_diffrn_source 'sealed tube'
_exptl_absorpt_coefficient_mu 0.873
_exptl_absorpt_correction_T_max 0.91505
_exptl_absorpt_correction_T_min 0.86367
_exptl_absorpt_correction_type numerical
_exptl_crystal_colour black
_exptl_crystal_density_diffrn 1.498
_exptl_crystal_description block
_exptl_crystal_F_000 3928
_exptl_crystal_size_max 0.279
_exptl_crystal_size_mid 0.184
_exptl_crystal_size_min 0.181
_exptl_transmission_factor_max 0.914
_exptl_transmission_factor_min 0.812
_refine_diff_density_max 2.636
_refine_diff_density_min -0.849
_refine_diff_density_rms 0.140
_refine_ls_extinction_method none
_refine_ls_goodness_of_fit_ref 1.320
_refine_ls_hydrogen_treatment constr
_refine_ls_matrix_type full
_refine_ls_number_parameters 1717
_refine_ls_number_reflns 17342
_refine_ls_number_restraints 3038
_refine_ls_restrained_S_all 1.243
_refine_ls_R_factor_all 0.2522
_refine_ls_R_factor_gt 0.1349
_refine_ls_shift/su_max 0.025
_refine_ls_shift/su_mean 0.000
_refine_ls_structure_factor_coef Fsqd
_refine_ls_weighting_details
;
 w=1/[\s^2^(Fo^2^)+(0.2000P)^2^]
 where P=(Fo^2^+2Fc^2^)/3
;
_refine_ls_weighting_scheme calc
_refine_ls_wR_factor_gt 0.3716
_refine_ls_wR_factor_ref 0.4274
_reflns_Friedel_coverage 0.000
_reflns_number_gt 7971
_reflns_number_total 17342
_reflns_threshold_expression 'I > 2\s(I)'
_cod_data_source_file c4dt01153h2.cif
_cod_data_source_block 2TEA_C60_InBrPc_C6H4Cl2_C6H14_90_K
_cod_depositor_comments 'Adding full bibliography for 7031547--7031549.cif.'
_cod_database_code 7031549
_shelx_space_group_comment
;
The symmetry employed for this shelxl refinement is uniquely defined
by the following loop, which should always be used as a source of
symmetry information in preference to the above space-group names.
They are only intended as comments.
;
_shelx_estimated_absorpt_t_min 0.793
_shelx_estimated_absorpt_t_max 0.858
_shelxl_version_number 2013-2

loop_
_space_group_symop_operation_xyz
'x, y, z'
'-x, y+1/2, -z+1/2'
'-x, -y, -z'
'x, -y-1/2, z-1/2'

loop_
_atom_site_label
_atom_site_type_symbol
_atom_site_fract_x
_atom_site_fract_y
_atom_site_fract_z
_atom_site_U_iso_or_equiv
_atom_site_adp_type
_atom_site_occupancy
_atom_site_site_symmetry_order
_atom_site_calc_flag
_atom_site_refinement_flags_posn
_atom_site_refinement_flags_adp
_atom_site_refinement_flags_occupancy
_atom_site_disorder_assembly
_atom_site_disorder_group
C201 C 0.4046(10) 0.3032(15) 0.2052(9) 0.060(7) Uani 0.242(9) 1 d D U P A 1
C202 C 0.4592(10) 0.3485(13) 0.2506(11) 0.058(7) Uani 0.242(9) 1 d D U P A 1
C203 C 0.5108(13) 0.3649(12) 0.2303(10) 0.058(7) Uani 0.242(9) 1 d D U P A 1
C204 C 0.4871(11) 0.3333(14) 0.1707(8) 0.049(7) Uani 0.242(9) 1 d D U P A 1
C205 C 0.4235(9) 0.2951(14) 0.1558(9) 0.056(6) Uani 0.242(9) 1 d D U P A 1
C206 C 0.3408(10) 0.3198(17) 0.1944(9) 0.067(8) Uani 0.242(9) 1 d D U P A 1
C207 C 0.2898(10) 0.3261(16) 0.1339(9) 0.067(8) Uani 0.242(9) 1 d D U P A 1
C208 C 0.2426(13) 0.3863(12) 0.1338(9) 0.069(8) Uani 0.242(9) 1 d D U P A 1
C209 C 0.2660(12) 0.4173(11) 0.1935(9) 0.058(7) Uani 0.242(9) 1 d D U P A 1
C210 C 0.3261(10) 0.3757(13) 0.2313(12) 0.063(8) Uani 0.242(9) 1 d D U P A 1
C211 C 0.4452(10) 0.4031(14) 0.2837(11) 0.068(8) Uani 0.242(9) 1 d D U P A 1
C212 C 0.3770(10) 0.4151(14) 0.2755(11) 0.074(11) Uani 0.242(9) 1 d D U P A 1
C213 C 0.3713(11) 0.4989(12) 0.2844(12) 0.068(9) Uani 0.242(9) 1 d D U P A 1
C214 C 0.4357(10) 0.5362(14) 0.3003(13) 0.068(10) Uani 0.242(9) 1 d D U P A 1
C215 C 0.4822(13) 0.4762(11) 0.3008(11) 0.062(7) Uani 0.242(9) 1 d D U P A 1
C216 C 0.5430(12) 0.4359(13) 0.2439(9) 0.058(7) Uani 0.242(9) 1 d D U P A 1
C217 C 0.5280(11) 0.4941(11) 0.2786(12) 0.057(6) Uani 0.242(9) 1 d D U P A 1
C218 C 0.5318(12) 0.5727(13) 0.2589(11) 0.054(7) Uani 0.242(9) 1 d D U P A 1
C219 C 0.5467(14) 0.5636(13) 0.2085(9) 0.059(7) Uani 0.242(9) 1 d D U P A 1
C220 C 0.5551(14) 0.4796(11) 0.1991(9) 0.058(7) Uani 0.242(9) 1 d D U P A 1
C221 C 0.4992(12) 0.3738(15) 0.1286(8) 0.050(7) Uani 0.242(9) 1 d D U P A 1
C222 C 0.5316(17) 0.4504(11) 0.1425(9) 0.056(8) Uani 0.242(9) 1 d D U P A 1
C223 C 0.5062(11) 0.5047(12) 0.0918(8) 0.056(6) Uani 0.242(9) 1 d D U P A 1
C224 C 0.4508(11) 0.4609(12) 0.0468(12) 0.053(7) Uani 0.242(9) 1 d D U P A 1
C225 C 0.4472(10) 0.3815(15) 0.0684(10) 0.051(7) Uani 0.242(9) 1 d D U P A 1
C226 C 0.3747(9) 0.3007(16) 0.0984(9) 0.055(7) Uani 0.242(9) 1 d D U P A 1
C227 C 0.3858(11) 0.3473(16) 0.0547(10) 0.072(11) Uani 0.242(9) 1 d D U P A 1
C228 C 0.3255(10) 0.3887(13) 0.0158(14) 0.055(8) Uani 0.242(9) 1 d D U P A 1
C229 C 0.2739(14) 0.3703(13) 0.0350(11) 0.072(11) Uani 0.242(9) 1 d D U P A 1
C230 C 0.3070(11) 0.3199(18) 0.0874(9) 0.067(9) Uani 0.242(9) 1 d D U P A 1
C231 C 0.3580(10) 0.6954(16) 0.0901(9) 0.060(7) Uani 0.242(9) 1 d D U P A 1
C232 C 0.3046(9) 0.6534(13) 0.0434(11) 0.058(7) Uani 0.242(9) 1 d D U P A 1
C233 C 0.2558(14) 0.6344(13) 0.0663(10) 0.058(7) Uani 0.242(9) 1 d D U P A 1
C234 C 0.2771(11) 0.6659(14) 0.1262(8) 0.049(7) Uani 0.242(9) 1 d D U P A 1
C235 C 0.3414(9) 0.6990(16) 0.1405(9) 0.056(6) Uani 0.242(9) 1 d D U P A 1
C236 C 0.4230(9) 0.6804(16) 0.1009(9) 0.067(8) Uani 0.242(9) 1 d D U P A 1
C237 C 0.4735(11) 0.6746(16) 0.1609(9) 0.067(8) Uani 0.242(9) 1 d D U P A 1
C238 C 0.5180(15) 0.6130(13) 0.1603(9) 0.069(8) Uani 0.242(9) 1 d D U P A 1
C239 C 0.4993(11) 0.5837(12) 0.1012(9) 0.058(7) Uani 0.242(9) 1 d D U P A 1
C240 C 0.4380(10) 0.6242(13) 0.0648(12) 0.063(8) Uani 0.242(9) 1 d D U P A 1
C241 C 0.3185(10) 0.5990(15) 0.0088(11) 0.068(8) Uani 0.242(9) 1 d D U P A 1
C242 C 0.3875(10) 0.5842(15) 0.0199(11) 0.074(11) Uani 0.242(9) 1 d D U P A 1
C243 C 0.3945(11) 0.5001(12) 0.0108(12) 0.068(9) Uani 0.242(9) 1 d D U P A 1
C244 C 0.3288(11) 0.4630(15) -0.0051(14) 0.068(10) Uani 0.242(9) 1 d D U P A 1
C245 C 0.2823(13) 0.5234(11) -0.0068(12) 0.062(7) Uani 0.242(9) 1 d D U P A 1
C246 C 0.2215(13) 0.5637(14) 0.0514(10) 0.058(7) Uani 0.242(9) 1 d D U P A 1
C247 C 0.2350(11) 0.5069(11) 0.0133(11) 0.057(6) Uani 0.242(9) 1 d D U P A 1
C248 C 0.2311(12) 0.4288(13) 0.0352(11) 0.054(7) Uani 0.242(9) 1 d D U P A 1
C249 C 0.2147(13) 0.4371(12) 0.0857(9) 0.059(7) Uani 0.242(9) 1 d D U P A 1
C250 C 0.2084(13) 0.5204(11) 0.0959(9) 0.058(7) Uani 0.242(9) 1 d D U P A 1
C251 C 0.2656(12) 0.6244(15) 0.1684(8) 0.050(7) Uani 0.242(9) 1 d D U P A 1
C252 C 0.2298(14) 0.5495(11) 0.1528(9) 0.056(8) Uani 0.242(9) 1 d D U P A 1
C253 C 0.2603(11) 0.4965(12) 0.2028(9) 0.056(6) Uani 0.242(9) 1 d D U P A 1
C254 C 0.3144(10) 0.5383(11) 0.2498(12) 0.053(7) Uani 0.242(9) 1 d D U P A 1
C255 C 0.3170(10) 0.6182(14) 0.2284(10) 0.051(7) Uani 0.242(9) 1 d D U P A 1
C256 C 0.3906(9) 0.6958(16) 0.1987(9) 0.055(7) Uani 0.242(9) 1 d D U P A 1
C257 C 0.3782(10) 0.6528(15) 0.2428(10) 0.072(11) Uani 0.242(9) 1 d D U P A 1
C258 C 0.4385(10) 0.6112(13) 0.2798(14) 0.055(8) Uani 0.242(9) 1 d D U P A 1
C259 C 0.4881(13) 0.6297(13) 0.2590(11) 0.072(11) Uani 0.242(9) 1 d D U P A 1
C260 C 0.4577(11) 0.6822(16) 0.2078(8) 0.067(9) Uani 0.242(9) 1 d D U P A 1
C401 C 0.3213(7) 0.3849(10) 0.2236(7) 0.075(4) Uani 0.758(9) 1 d D U P A 2
C402 C 0.2825(8) 0.4589(10) 0.2124(7) 0.090(4) Uani 0.758(9) 1 d D U P A 2
C403 C 0.3248(8) 0.5223(11) 0.2512(8) 0.091(5) Uani 0.758(9) 1 d D U P A 2
C404 C 0.3899(8) 0.4880(10) 0.2846(7) 0.087(4) Uani 0.758(9) 1 d D U P A 2
C405 C 0.3875(7) 0.4049(10) 0.2702(6) 0.074(4) Uani 0.758(9) 1 d D U P A 2
C406 C 0.3138(7) 0.3339(10) 0.1801(7) 0.078(4) Uani 0.758(9) 1 d D U P A 2
C407 C 0.3719(8) 0.2998(10) 0.1763(7) 0.084(4) Uani 0.758(9) 1 d D U P A 2
C408 C 0.3570(8) 0.2910(9) 0.1127(7) 0.080(4) Uani 0.758(9) 1 d D U P A 2
C409 C 0.2924(8) 0.3257(10) 0.0796(7) 0.075(4) Uani 0.758(9) 1 d D U P A 2
C410 C 0.2647(8) 0.3504(10) 0.1197(6) 0.078(4) Uani 0.758(9) 1 d D U P A 2
C411 C 0.2357(7) 0.4739(9) 0.1567(7) 0.084(4) Uani 0.758(9) 1 d D U P A 2
C412 C 0.2270(8) 0.4169(9) 0.1092(7) 0.077(4) Uani 0.758(9) 1 d D U P A 2
C413 C 0.2132(8) 0.4646(9) 0.0574(7) 0.078(4) Uani 0.758(9) 1 d D U P A 2
C414 C 0.2147(8) 0.5483(9) 0.0726(7) 0.077(4) Uani 0.758(9) 1 d D U P A 2
C415 C 0.2283(8) 0.5528(10) 0.1347(7) 0.079(4) Uani 0.758(9) 1 d D U P A 2
C416 C 0.3159(9) 0.5971(11) 0.2285(7) 0.088(5) Uani 0.758(9) 1 d D U P A 2
C417 C 0.2699(9) 0.6137(11) 0.1687(7) 0.083(5) Uani 0.758(9) 1 d D U P A 2
C418 C 0.2950(8) 0.6709(10) 0.1420(6) 0.074(4) Uani 0.758(9) 1 d D U P A 2
C419 C 0.3604(7) 0.6908(9) 0.1858(6) 0.075(4) Uani 0.758(9) 1 d D U P A 2
C420 C 0.3746(9) 0.6457(11) 0.2406(7) 0.089(5) Uani 0.758(9) 1 d D U P A 2
C421 C 0.4446(8) 0.5338(10) 0.2956(7) 0.086(4) Uani 0.758(9) 1 d D U P A 2
C422 C 0.4369(9) 0.6133(11) 0.2716(8) 0.093(5) Uani 0.758(9) 1 d D U P A 2
C423 C 0.4900(8) 0.6309(10) 0.2529(7) 0.092(5) Uani 0.758(9) 1 d D U P A 2
C424 C 0.5310(10) 0.5588(11) 0.2668(8) 0.095(5) Uani 0.758(9) 1 d D U P A 2
C425 C 0.5025(8) 0.4985(10) 0.2912(7) 0.092(4) Uani 0.758(9) 1 d D U P A 2
C426 C 0.4418(7) 0.3717(10) 0.2657(6) 0.078(4) Uani 0.758(9) 1 d D U P A 2
C427 C 0.5000(7) 0.4182(9) 0.2763(6) 0.079(4) Uani 0.758(9) 1 d D U P A 2
C428 C 0.5279(8) 0.3942(10) 0.2356(7) 0.079(4) Uani 0.758(9) 1 d D U P A 2
C429 C 0.4877(7) 0.3304(10) 0.1982(6) 0.076(4) Uani 0.758(9) 1 d D U P A 2
C430 C 0.4339(8) 0.3194(10) 0.2170(7) 0.083(4) Uani 0.758(9) 1 d D U P A 2
C431 C 0.4480(8) 0.6144(11) 0.0563(7) 0.084(4) Uani 0.758(9) 1 d D U P A 2
C432 C 0.4873(8) 0.5441(9) 0.0693(6) 0.073(4) Uani 0.758(9) 1 d D U P A 2
C433 C 0.4456(8) 0.4803(9) 0.0320(7) 0.076(4) Uani 0.758(9) 1 d D U P A 2
C434 C 0.3781(7) 0.5108(8) -0.0022(6) 0.062(3) Uani 0.758(9) 1 d D U P A 2
C435 C 0.3802(7) 0.5918(9) 0.0138(6) 0.067(4) Uani 0.758(9) 1 d D U P A 2
C436 C 0.4529(8) 0.6637(9) 0.1026(7) 0.076(4) Uani 0.758(9) 1 d D U P A 2
C437 C 0.3961(8) 0.7000(10) 0.1064(7) 0.082(4) Uani 0.758(9) 1 d D U P A 2
C438 C 0.4097(8) 0.7031(9) 0.1677(6) 0.082(4) Uani 0.758(9) 1 d D U P A 2
C439 C 0.4743(8) 0.6746(11) 0.2025(7) 0.084(4) Uani 0.758(9) 1 d D U P A 2
C440 C 0.5014(8) 0.6504(10) 0.1618(7) 0.083(4) Uani 0.758(9) 1 d D U P A 2
C441 C 0.5339(7) 0.5286(9) 0.1271(7) 0.081(4) Uani 0.758(9) 1 d D U P A 2
C442 C 0.5406(7) 0.5836(10) 0.1752(7) 0.084(4) Uani 0.758(9) 1 d D U P A 2
C443 C 0.5554(8) 0.5368(10) 0.2288(7) 0.089(4) Uani 0.758(9) 1 d D U P A 2
C444 C 0.5539(8) 0.4508(10) 0.2119(7) 0.086(4) Uani 0.758(9) 1 d D U P A 2
C445 C 0.5415(9) 0.4474(10) 0.1510(7) 0.083(4) Uani 0.758(9) 1 d D U P A 2
C446 C 0.4528(8) 0.4039(9) 0.0539(7) 0.074(4) Uani 0.758(9) 1 d D U P A 2
C447 C 0.5031(7) 0.3885(10) 0.1151(7) 0.073(4) Uani 0.758(9) 1 d D U P A 2
C448 C 0.4748(8) 0.3300(9) 0.1393(6) 0.080(4) Uani 0.758(9) 1 d D U P A 2
C449 C 0.4081(7) 0.3095(9) 0.0953(6) 0.072(4) Uani 0.758(9) 1 d D U P A 2
C450 C 0.3931(7) 0.3573(9) 0.0427(7) 0.071(4) Uani 0.758(9) 1 d D U P A 2
C451 C 0.3223(7) 0.4672(8) -0.0123(7) 0.064(4) Uani 0.758(9) 1 d D U P A 2
C452 C 0.3294(7) 0.3861(8) 0.0093(6) 0.057(4) Uani 0.758(9) 1 d D U P A 2
C453 C 0.2792(7) 0.3709(9) 0.0303(6) 0.068(4) Uani 0.758(9) 1 d D U P A 2
C454 C 0.2391(8) 0.4434(9) 0.0193(7) 0.073(4) Uani 0.758(9) 1 d D U P A 2
C455 C 0.2644(7) 0.5018(8) -0.0098(6) 0.058(3) Uani 0.758(9) 1 d D U P A 2
C456 C 0.3249(7) 0.6288(8) 0.0180(7) 0.065(4) Uani 0.758(9) 1 d D U P A 2
C457 C 0.2676(7) 0.5805(8) 0.0069(6) 0.065(3) Uani 0.758(9) 1 d D U P A 2
C458 C 0.2404(7) 0.6038(8) 0.0474(6) 0.061(3) Uani 0.758(9) 1 d D U P A 2
C459 C 0.2809(7) 0.6654(8) 0.0837(6) 0.067(3) Uani 0.758(9) 1 d D U P A 2
C460 C 0.3342(8) 0.6816(9) 0.0646(7) 0.072(4) Uani 0.758(9) 1 d D U P A 2
N2 N 0.2309(4) 0.1392(4) 0.2881(3) 0.056(2) Uani 1 1 d D U . . .
C41 C 0.2409(6) 0.2027(7) 0.2488(5) 0.086(4) Uani 1 1 d D U . . .
H41A H 0.2617 0.2494 0.2737 0.104 Uiso 1 1 calc R U . . .
H41B H 0.2723 0.1822 0.2337 0.104 Uiso 1 1 calc R U . . .
C42 C 0.1939(6) 0.1717(6) 0.3206(6) 0.076(3) Uani 1 1 d D U . . .
H42A H 0.2203 0.2166 0.3446 0.091 Uiso 1 1 calc R U . . .
H42B H 0.1522 0.1944 0.2905 0.091 Uiso 1 1 calc R U . . .
C43 C 0.2965(5) 0.1067(8) 0.3329(6) 0.094(4) Uani 1 1 d D U . . .
H43A H 0.3206 0.0824 0.3116 0.113 Uiso 1 1 calc R U . . .
H43B H 0.2880 0.0648 0.3564 0.113 Uiso 1 1 calc R U . . .
C44 C 0.1932(7) 0.0699(7) 0.2482(6) 0.098(4) Uani 1 1 d D U . . .
H44A H 0.1855 0.0298 0.2734 0.118 Uiso 1 1 calc R U . . .
H44B H 0.1493 0.0895 0.2198 0.118 Uiso 1 1 calc R U . . .
C45 C 0.1781(7) 0.2293(9) 0.1963(6) 0.110(5) Uani 1 1 d D U . . .
H45A H 0.1889 0.2716 0.1751 0.165 Uiso 1 1 calc R U . . .
H45B H 0.1461 0.2489 0.2105 0.165 Uiso 1 1 calc R U . . .
H45C H 0.1588 0.1846 0.1695 0.165 Uiso 1 1 calc R U . . .
C46 C 0.1756(6) 0.1231(7) 0.3602(5) 0.068(3) Uani 1 1 d D U . . .
H46A H 0.1511 0.1555 0.3767 0.102 Uiso 1 1 calc R U . . .
H46B H 0.2158 0.1024 0.3925 0.102 Uiso 1 1 calc R U . . .
H46C H 0.1476 0.0791 0.3378 0.102 Uiso 1 1 calc R U . . .
C47 C 0.3403(7) 0.1711(8) 0.3750(6) 0.095(4) Uani 1 1 d D U . . .
H47A H 0.3824 0.1477 0.4027 0.143 Uiso 1 1 calc R U . . .
H47B H 0.3174 0.1940 0.3971 0.143 Uiso 1 1 calc R U . . .
H47C H 0.3491 0.2125 0.3518 0.143 Uiso 1 1 calc R U . . .
C48 C 0.2254(8) 0.0291(9) 0.2132(7) 0.114(5) Uani 1 1 d D U . . .
H48A H 0.1964 -0.0133 0.1893 0.170 Uiso 1 1 calc R U . . .
H48B H 0.2680 0.0067 0.2406 0.170 Uiso 1 1 calc R U . . .
H48C H 0.2326 0.0675 0.1871 0.170 Uiso 1 1 calc R U . . .
N31A N 0.2198(5) 0.6347(6) 0.3839(4) 0.091(3) Uani 0.559(12) 1 d D U P B 1
C31A C 0.2846(9) 0.5961(12) 0.3905(15) 0.143(11) Uani 0.559(12) 1 d D U P B 1
H31A H 0.3042 0.5713 0.4302 0.171 Uiso 0.559(12) 1 calc R U P B 1
H31B H 0.2720 0.5524 0.3614 0.171 Uiso 0.559(12) 1 calc R U P B 1
C32A C 0.1898(12) 0.6705(12) 0.3213(6) 0.105(8) Uani 0.559(12) 1 d D U P B 1
H32A H 0.1459 0.6925 0.3141 0.126 Uiso 0.559(12) 1 calc R U P B 1
H32B H 0.2182 0.7155 0.3215 0.126 Uiso 0.559(12) 1 calc R U P B 1
C33A C 0.2283(11) 0.7061(10) 0.4233(9) 0.091(7) Uani 0.559(12) 1 d D U P B 1
H33A H 0.2627 0.6925 0.4632 0.109 Uiso 0.559(12) 1 calc R U P B 1
H33B H 0.2466 0.7492 0.4080 0.109 Uiso 0.559(12) 1 calc R U P B 1
C34A C 0.1706(9) 0.5726(11) 0.3844(9) 0.102(8) Uani 0.559(12) 1 d D U P B 1
H34A H 0.1263 0.5976 0.3690 0.122 Uiso 0.559(12) 1 calc R U P B 1
H34B H 0.1685 0.5305 0.3562 0.122 Uiso 0.559(12) 1 calc R U P B 1
C35A C 0.3399(12) 0.6402(17) 0.3842(14) 0.099(8) Uani 0.559(12) 1 d D U P B 1
H35A H 0.3762 0.6036 0.3901 0.149 Uiso 0.559(12) 1 calc R U P B 1
H35B H 0.3560 0.6823 0.4140 0.149 Uiso 0.559(12) 1 calc R U P B 1
H35C H 0.3234 0.6633 0.3445 0.149 Uiso 0.559(12) 1 calc R U P B 1
C36A C 0.1804(17) 0.6195(17) 0.2692(9) 0.088(9) Uani 0.559(12) 1 d D U P B 1
H36A H 0.1630 0.6515 0.2331 0.132 Uiso 0.559(12) 1 calc R U P B 1
H36B H 0.1491 0.5770 0.2656 0.132 Uiso 0.559(12) 1 calc R U P B 1
H36C H 0.2231 0.5966 0.2750 0.132 Uiso 0.559(12) 1 calc R U P B 1
C37A C 0.1703(11) 0.7394(13) 0.4313(10) 0.083(7) Uani 0.559(12) 1 d D U P B 1
H37A H 0.1851 0.7838 0.4592 0.125 Uiso 0.559(12) 1 calc R U P B 1
H37B H 0.1511 0.6984 0.4469 0.125 Uiso 0.559(12) 1 calc R U P B 1
H37C H 0.1367 0.7580 0.3930 0.125 Uiso 0.559(12) 1 calc R U P B 1
C38A C 0.1833(15) 0.5341(16) 0.4425(10) 0.117(9) Uani 0.559(12) 1 d D U P B 1
H38A H 0.1473 0.4970 0.4368 0.175 Uiso 0.559(12) 1 calc R U P B 1
H38B H 0.1853 0.5746 0.4713 0.175 Uiso 0.559(12) 1 calc R U P B 1
H38C H 0.2255 0.5054 0.4573 0.175 Uiso 0.559(12) 1 calc R U P B 1
N31B N 0.2198(5) 0.6347(6) 0.3839(4) 0.091(3) Uani 0.441(12) 1 d D U P B -2
C31B C 0.2846(10) 0.6641(15) 0.3846(16) 0.125(11) Uani 0.441(12) 1 d D U P B -2
H31C H 0.2735 0.7035 0.3524 0.150 Uiso 0.441(12) 1 calc R U P B -2
H31D H 0.3092 0.6922 0.4225 0.150 Uiso 0.441(12) 1 calc R U P B -2
C32B C 0.1821(19) 0.5853(15) 0.3286(8) 0.165(15) Uani 0.441(12) 1 d D U P B -2
H32C H 0.2100 0.5395 0.3291 0.198 Uiso 0.441(12) 1 calc R U P B -2
H32D H 0.1415 0.5645 0.3303 0.198 Uiso 0.441(12) 1 calc R U P B -2
C33B C 0.1695(18) 0.695(2) 0.3821(16) 0.168(16) Uani 0.441(12) 1 d D U P B -2
H33C H 0.1311 0.6899 0.3430 0.201 Uiso 0.441(12) 1 calc R U P B -2
H33D H 0.1893 0.7477 0.3825 0.201 Uiso 0.441(12) 1 calc R U P B -2
C34B C 0.2362(14) 0.5796(17) 0.4394(10) 0.124(11) Uani 0.441(12) 1 d D U P B -2
H34O H 0.2041 0.5924 0.4559 0.148 Uiso 0.441(12) 1 calc R U P B -2
H34Y H 0.2272 0.5245 0.4248 0.148 Uiso 0.441(12) 1 calc R U P B -2
C35B C 0.3308(17) 0.604(2) 0.378(2) 0.114(11) Uani 0.441(12) 1 d D U P B -2
H35D H 0.3676 0.6318 0.3740 0.171 Uiso 0.441(12) 1 calc R U P B -2
H35E H 0.3066 0.5728 0.3419 0.171 Uiso 0.441(12) 1 calc R U P B -2
H35F H 0.3482 0.5696 0.4123 0.171 Uiso 0.441(12) 1 calc R U P B -2
C36B C 0.162(2) 0.628(2) 0.2708(10) 0.099(11) Uani 0.441(12) 1 d D U P B -2
H36D H 0.1539 0.5897 0.2390 0.148 Uiso 0.441(12) 1 calc R U P B -2
H36E H 0.1984 0.6636 0.2735 0.148 Uiso 0.441(12) 1 calc R U P B -2
H36F H 0.1222 0.6591 0.2622 0.148 Uiso 0.441(12) 1 calc R U P B -2
C37B C 0.142(2) 0.698(3) 0.4277(17) 0.132(12) Uani 0.441(12) 1 d D U P B -2
H37D H 0.1097 0.7406 0.4181 0.199 Uiso 0.441(12) 1 calc R U P B -2
H37E H 0.1784 0.7070 0.4670 0.199 Uiso 0.441(12) 1 calc R U P B -2
H37F H 0.1206 0.6473 0.4278 0.199 Uiso 0.441(12) 1 calc R U P B -2
C38B C 0.3050(16) 0.581(2) 0.4903(13) 0.137(11) Uani 0.441(12) 1 d D U P B -2
H38D H 0.3072 0.5428 0.5205 0.205 Uiso 0.441(12) 1 calc R U P B -2
H38E H 0.3142 0.6342 0.5077 0.205 Uiso 0.441(12) 1 calc R U P B -2
H38F H 0.3379 0.5676 0.4756 0.205 Uiso 0.441(12) 1 calc R U P B -2
Cl1S Cl -0.3195(3) 0.5836(3) 0.3925(2) 0.149(2) Uani 1 1 d . U . . .
Cl2S Cl -0.3178(3) 0.4028(3) 0.3645(3) 0.155(2) Uani 1 1 d . U . . .
C1S C -0.2450(5) 0.5339(6) 0.4149(4) 0.101(4) Uani 1 1 d G U . . .
C2S C -0.2459(5) 0.4543(6) 0.4010(4) 0.095(4) Uani 1 1 d G U . . .
C3S C -0.1868(6) 0.4129(5) 0.4182(4) 0.107(4) Uani 1 1 d G U . . .
H3S H -0.1874 0.3585 0.4087 0.128 Uiso 1 1 calc R U . . .
C4S C -0.1267(5) 0.4511(8) 0.4495(5) 0.135(6) Uani 1 1 d G U . . .
H4S H -0.0862 0.4229 0.4613 0.162 Uiso 1 1 calc R U . . .
C5S C -0.1257(5) 0.5308(8) 0.4634(5) 0.188(10) Uani 1 1 d G U . . .
H5S H -0.0846 0.5569 0.4847 0.226 Uiso 1 1 calc R U . . .
C6S C -0.1849(7) 0.5721(5) 0.4461(5) 0.125(5) Uani 1 1 d G U . . .
H6S H -0.1842 0.6266 0.4556 0.150 Uiso 1 1 calc R U . . .
C801 C 0.4895(13) 0.7174(11) 0.4789(11) 0.133(3) Uani 0.628(11) 1 d D U P C -1
H80A H 0.4853 0.7726 0.4888 0.200 Uiso 0.628(11) 1 calc R U P C -1
H80B H 0.4576 0.7068 0.4380 0.200 Uiso 0.628(11) 1 calc R U P C -1
H80C H 0.5345 0.7079 0.4830 0.200 Uiso 0.628(11) 1 calc R U P C -1
C802 C 0.4752(14) 0.6625(10) 0.5211(11) 0.134(3) Uani 0.628(11) 1 d D U P C -1
H80D H 0.4300 0.6720 0.5180 0.160 Uiso 0.628(11) 1 calc R U P C -1
H80E H 0.5076 0.6718 0.5626 0.160 Uiso 0.628(11) 1 calc R U P C -1
C803 C 0.4817(14) 0.5743(9) 0.5012(10) 0.136(3) Uani 0.628(11) 1 d D U P C -1
H80F H 0.4489 0.5635 0.4601 0.163 Uiso 0.628(11) 1 calc R U P C -1
H80G H 0.5269 0.5632 0.5050 0.163 Uiso 0.628(11) 1 calc R U P C -1
C804 C 0.4661(15) 0.5267(10) 0.5472(12) 0.135(3) Uani 0.628(11) 1 d D U P C -1
H80H H 0.4872 0.5518 0.5868 0.162 Uiso 0.628(11) 1 calc R U P C -1
H80I H 0.4177 0.5237 0.5348 0.162 Uiso 0.628(11) 1 calc R U P C -1
C805 C 0.4936(14) 0.4486(11) 0.5483(11) 0.135(3) Uani 0.628(11) 1 d D U P C -1
H80J H 0.4772 0.4319 0.5064 0.162 Uiso 0.628(11) 1 calc R U P C -1
H80K H 0.5421 0.4561 0.5630 0.162 Uiso 0.628(11) 1 calc R U P C -1
C806 C 0.4854(15) 0.3825(11) 0.5793(12) 0.135(3) Uani 0.628(11) 1 d D U P C -1
H80W H 0.5065 0.3361 0.5712 0.203 Uiso 0.628(11) 1 calc R U P C -1
H80Y H 0.4380 0.3721 0.5663 0.203 Uiso 0.628(11) 1 calc R U P C -1
H80Z H 0.5059 0.3935 0.6220 0.203 Uiso 0.628(11) 1 calc R U P C -1
C701 C 0.497(2) 0.3371(16) 0.5845(17) 0.135(3) Uani 0.372(11) 1 d D U P C -2
H70A H 0.5078 0.2867 0.5715 0.203 Uiso 0.372(11) 1 calc R U P C -2
H70B H 0.4567 0.3312 0.5906 0.203 Uiso 0.372(11) 1 calc R U P C -2
H70C H 0.5338 0.3533 0.6218 0.203 Uiso 0.372(11) 1 calc R U P C -2
C702 C 0.4857(19) 0.4003(11) 0.5370(15) 0.135(3) Uani 0.372(11) 1 d D U P C -2
H70D H 0.4640 0.3769 0.4968 0.162 Uiso 0.372(11) 1 calc R U P C -2
H70E H 0.5285 0.4239 0.5420 0.162 Uiso 0.372(11) 1 calc R U P C -2
C703 C 0.4391(13) 0.4660(10) 0.5458(18) 0.135(3) Uani 0.372(11) 1 d D U P C -2
H70F H 0.3951 0.4683 0.5115 0.162 Uiso 0.372(11) 1 calc R U P C -2
H70G H 0.4333 0.4570 0.5825 0.162 Uiso 0.372(11) 1 calc R U P C -2
C704 C 0.4808(16) 0.5415(10) 0.550(2) 0.135(3) Uani 0.372(11) 1 d D U P C -2
H70H H 0.5257 0.5368 0.5832 0.162 Uiso 0.372(11) 1 calc R U P C -2
H70I H 0.4852 0.5503 0.5129 0.162 Uiso 0.372(11) 1 calc R U P C -2
C705 C 0.4442(19) 0.6057(11) 0.5612(18) 0.134(3) Uani 0.372(11) 1 d D U P C -2
H70J H 0.3967 0.5924 0.5388 0.160 Uiso 0.372(11) 1 calc R U P C -2
H70K H 0.4538 0.6022 0.6037 0.160 Uiso 0.372(11) 1 calc R U P C -2
C706 C 0.450(2) 0.6866(11) 0.550(2) 0.134(3) Uani 0.372(11) 1 d D U P C -2
H70L H 0.4442 0.7189 0.5798 0.200 Uiso 0.372(11) 1 calc R U P C -2
H70M H 0.4162 0.7004 0.5105 0.200 Uiso 0.372(11) 1 calc R U P C -2
H70N H 0.4942 0.6964 0.5515 0.200 Uiso 0.372(11) 1 calc R U P C -2
In2B In -0.00402(6) 0.40657(5) 0.32295(4) 0.0532(6) Uani 0.4535(16) 1 d G U P D -1
N1P N -0.0055(2) 0.41369(7) 0.23816(8) 0.062(3) Uani 0.4535(16) 1 d G U P D -1
N2P N -0.10223(5) 0.36234(14) 0.27022(16) 0.051(2) Uani 0.5465(16) 1 d G U P D -1
N3P N -0.0075(2) 0.31692(7) 0.38389(11) 0.061(3) Uani 0.5465(16) 1 d G U P D -1
N4P N 0.10120(5) 0.36292(13) 0.34428(16) 0.055(2) Uani 0.5465(16) 1 d G U P D -1
Br2B Br -0.01024(11) 0.53435(7) 0.37136(8) 0.0859(10) Uani 0.4535(16) 1 d G U P D -1
In1A In 0.00744(4) 0.29735(5) 0.29190(3) 0.0325(4) Uani 0.5465(16) 1 d G U P D -2
N1O N 0.0094(2) 0.28947(7) 0.37659(8) 0.060(3) Uani 0.4535(16) 1 d G U P D -2
N2O N -0.08956(4) 0.33524(12) 0.26480(14) 0.050(2) Uani 0.4535(16) 1 d G U P D -2
N3O N 0.0051(2) 0.39059(7) 0.23330(10) 0.062(3) Uani 0.5465(16) 1 d G U P D -2
N4O N 0.10734(4) 0.33425(14) 0.34287(17) 0.055(3) Uani 0.4535(16) 1 d G U P D -2
Br1A Br 0.00419(8) 0.16343(6) 0.24822(6) 0.0627(7) Uani 0.5465(16) 1 d G U P D -2
N15 N -0.1158(4) 0.4137(5) 0.1753(3) 0.056(2) Uani 1 1 d . U . . .
N16 N -0.1142(5) 0.2850(6) 0.3486(4) 0.065(2) Uani 1 1 d . U . . .
N17 N 0.1230(5) 0.2916(6) 0.4392(3) 0.067(3) Uani 1 1 d . U . . .
N18 N 0.1212(4) 0.4164(6) 0.2647(3) 0.071(3) Uani 1 1 d . U . . .
C101 C -0.1341(5) 0.3791(6) 0.2143(4) 0.055(3) Uani 1 1 d . U . . .
C102 C -0.2043(5) 0.3667(5) 0.2033(4) 0.046(2) Uani 1 1 d . U . . .
C103 C -0.2058(5) 0.3303(6) 0.2532(4) 0.051(2) Uani 1 1 d . U . . .
C104 C -0.1337(5) 0.3160(7) 0.2955(4) 0.064(3) Uani 1 1 d . U . . .
C105 C -0.0532(6) 0.2749(8) 0.3856(5) 0.073(3) Uani 1 1 d . U . . .
C106 C -0.0302(7) 0.2411(7) 0.4458(5) 0.075(3) Uani 1 1 d . U . . .
C107 C 0.0389(6) 0.2407(7) 0.4726(4) 0.071(3) Uani 1 1 d . U . . .
C108 C 0.0606(7) 0.2783(8) 0.4283(4) 0.076(3) Uani 1 1 d . U . . .
C109 C 0.1420(6) 0.3234(8) 0.4017(4) 0.072(3) Uani 1 1 d . U . . .
C110 C 0.2102(5) 0.3376(6) 0.4124(4) 0.052(2) Uani 1 1 d . U . . .
C111 C 0.2089(5) 0.3735(6) 0.3607(4) 0.056(3) Uani 1 1 d . U . . .
C112 C 0.1423(5) 0.3802(7) 0.3192(4) 0.060(3) Uani 1 1 d . U . . .
C113 C 0.0597(6) 0.4252(8) 0.2283(4) 0.071(3) Uani 1 1 d . U . . .
C114 C 0.0358(4) 0.4654(6) 0.1704(4) 0.051(2) Uani 1 1 d D U . . .
C115 C -0.0325(4) 0.4641(6) 0.1440(3) 0.046(2) Uani 1 1 d D U . . .
C116 C -0.0531(5) 0.4267(7) 0.1846(4) 0.067(3) Uani 1 1 d . U . . .
C117 C -0.2622(5) 0.3830(5) 0.1533(4) 0.050(2) Uani 1 1 d . U . . .
H117 H -0.2617 0.4076 0.1193 0.060 Uiso 1 1 calc R U . . .
C118 C -0.3217(6) 0.3610(7) 0.1559(5) 0.068(3) Uani 1 1 d . U . . .
H118 H -0.3627 0.3708 0.1227 0.082 Uiso 1 1 calc R U . . .
C119 C -0.3217(6) 0.3251(7) 0.2061(6) 0.078(4) Uani 1 1 d . U . . .
H119 H -0.3628 0.3123 0.2068 0.094 Uiso 1 1 calc R U . . .
C120 C -0.2641(6) 0.3079(6) 0.2543(5) 0.066(3) Uani 1 1 d . U . . .
H120 H -0.2645 0.2813 0.2876 0.079 Uiso 1 1 calc R U . . .
C121 C -0.0694(8) 0.2095(8) 0.4719(5) 0.090(4) Uani 1 1 d . U . . .
H121 H -0.1165 0.2092 0.4543 0.108 Uiso 1 1 calc R U . . .
C122 C -0.0250(10) 0.1755(9) 0.5334(7) 0.109(5) Uani 1 1 d . U . . .
H122 H -0.0455 0.1478 0.5542 0.131 Uiso 1 1 calc R U . . .
C123 C 0.0412(9) 0.1829(9) 0.5589(6) 0.098(5) Uani 1 1 d . U . . .
H123 H 0.0648 0.1662 0.5989 0.118 Uiso 1 1 calc R U . . .
C124 C 0.0780(8) 0.2150(8) 0.5287(5) 0.092(4) Uani 1 1 d . U . . .
H124 H 0.1250 0.2180 0.5460 0.111 Uiso 1 1 calc R U . . .
C125 C 0.2699(6) 0.3220(6) 0.4618(4) 0.061(3) Uani 1 1 d . U . . .
H125 H 0.2709 0.2978 0.4965 0.073 Uiso 1 1 calc R U . . .
C126 C 0.3263(6) 0.3434(7) 0.4573(5) 0.077(3) Uani 1 1 d . U . . .
H126 H 0.3676 0.3341 0.4903 0.092 Uiso 1 1 calc R U . . .
C127 C 0.3267(6) 0.3790(7) 0.4058(5) 0.067(3) Uani 1 1 d . U . . .
H127 H 0.3681 0.3919 0.4057 0.080 Uiso 1 1 calc R U . . .
C128 C 0.2711(5) 0.3951(6) 0.3574(4) 0.056(3) Uani 1 1 d . U . . .
H128 H 0.2717 0.4190 0.3232 0.067 Uiso 1 1 calc R U . . .
C129 C 0.0717(5) 0.5019(6) 0.1424(4) 0.054(3) Uani 1 1 d D U . . .
H129 H 0.1187 0.5054 0.1615 0.064 Uiso 1 1 calc R U . . .
C130 C 0.0361(5) 0.5322(7) 0.0863(4) 0.067(3) Uani 1 1 d D U . . .
H130 H 0.0588 0.5524 0.0645 0.080 Uiso 1 1 calc R U . . .
C131 C -0.0327(5) 0.5334(7) 0.0614(4) 0.069(3) Uani 1 1 d D U . . .
H131 H -0.0557 0.5583 0.0240 0.083 Uiso 1 1 calc R U . . .
C132 C -0.0698(5) 0.5000(5) 0.0886(4) 0.049(2) Uani 1 1 d D U . . .
H132 H -0.1168 0.5013 0.0711 0.059 Uiso 1 1 calc R U . . .

loop_
_atom_site_aniso_label
_atom_site_aniso_U_11
_atom_site_aniso_U_22
_atom_site_aniso_U_33
_atom_site_aniso_U_23
_atom_site_aniso_U_13
_atom_site_aniso_U_12
C201 0.066(11) 0.044(18) 0.073(13) 0.009(12) 0.031(11) -0.001(11)
C202 0.075(14) 0.045(14) 0.049(12) 0.018(10) 0.022(10) 0.021(11)
C203 0.049(15) 0.057(14) 0.054(12) 0.007(11) 0.008(11) 0.008(12)
C204 0.025(11) 0.060(16) 0.053(11) 0.006(10) 0.008(9) 0.030(11)
C205 0.057(12) 0.037(15) 0.073(10) -0.009(10) 0.026(8) 0.003(10)
C206 0.075(12) 0.054(18) 0.085(12) 0.021(12) 0.048(10) -0.001(12)
C207 0.061(16) 0.050(16) 0.089(12) -0.007(12) 0.031(10) -0.018(12)
C208 0.052(18) 0.064(16) 0.087(11) -0.012(9) 0.024(11) -0.017(13)
C209 0.051(13) 0.063(11) 0.073(11) 0.008(9) 0.038(10) -0.014(10)
C210 0.065(13) 0.069(16) 0.071(13) 0.022(11) 0.045(10) -0.003(10)
C211 0.069(13) 0.066(14) 0.057(18) 0.008(13) 0.017(13) 0.012(10)
C212 0.063(12) 0.074(13) 0.08(2) 0.010(16) 0.031(11) 0.011(9)
C213 0.068(11) 0.078(13) 0.06(2) 0.012(12) 0.030(12) 0.011(9)
C214 0.059(11) 0.074(12) 0.07(3) -0.005(13) 0.023(14) 0.012(11)
C215 0.062(14) 0.066(12) 0.053(19) -0.003(12) 0.020(14) 0.008(9)
C216 0.038(17) 0.064(11) 0.059(13) 0.004(10) 0.009(13) 0.021(11)
C217 0.038(14) 0.078(12) 0.033(12) -0.007(10) -0.005(10) 0.012(11)
C218 0.018(15) 0.063(12) 0.071(15) -0.033(11) 0.008(14) -0.022(10)
C219 0.041(19) 0.061(12) 0.066(12) -0.019(9) 0.013(12) -0.023(12)
C220 0.038(18) 0.069(12) 0.074(11) -0.016(9) 0.030(12) -0.006(12)
C221 0.044(16) 0.048(13) 0.064(11) -0.010(9) 0.028(10) 0.018(12)
C222 0.039(19) 0.062(12) 0.072(10) -0.012(8) 0.029(10) 0.014(11)
C223 0.042(14) 0.071(10) 0.078(12) -0.004(9) 0.049(10) -0.005(10)
C224 0.057(11) 0.066(11) 0.055(11) -0.003(8) 0.042(8) 0.004(8)
C225 0.057(13) 0.057(13) 0.050(12) -0.008(10) 0.033(11) 0.005(10)
C226 0.057(11) 0.031(16) 0.068(11) -0.019(10) 0.019(8) -0.023(11)
C227 0.058(11) 0.07(2) 0.080(17) 0.007(18) 0.023(11) -0.007(11)
C228 0.057(13) 0.061(14) 0.046(19) -0.024(14) 0.020(12) 0.006(12)
C229 0.064(18) 0.066(19) 0.08(2) -0.011(19) 0.025(18) -0.001(17)
C230 0.054(12) 0.06(2) 0.078(13) -0.011(13) 0.020(11) -0.018(14)
C231 0.066(11) 0.044(18) 0.073(13) 0.009(12) 0.031(11) -0.001(11)
C232 0.075(14) 0.045(14) 0.049(12) 0.018(10) 0.022(10) 0.021(11)
C233 0.049(15) 0.057(14) 0.054(12) 0.007(11) 0.008(11) 0.008(12)
C234 0.025(11) 0.060(16) 0.053(11) 0.006(10) 0.008(9) 0.030(11)
C235 0.057(12) 0.037(15) 0.073(10) -0.009(10) 0.026(8) 0.003(10)
C236 0.075(12) 0.054(18) 0.085(12) 0.021(12) 0.048(10) -0.001(12)
C237 0.061(16) 0.050(16) 0.089(12) -0.007(12) 0.031(10) -0.018(12)
C238 0.052(18) 0.064(16) 0.087(11) -0.012(9) 0.024(11) -0.017(13)
C239 0.051(13) 0.063(11) 0.073(11) 0.008(9) 0.038(10) -0.014(10)
C240 0.065(13) 0.069(16) 0.071(13) 0.022(11) 0.045(10) -0.003(10)
C241 0.069(13) 0.066(14) 0.057(18) 0.008(13) 0.017(13) 0.012(10)
C242 0.063(12) 0.074(13) 0.08(2) 0.010(16) 0.031(11) 0.011(9)
C243 0.068(11) 0.078(13) 0.06(2) 0.012(12) 0.030(12) 0.011(9)
C244 0.059(11) 0.074(12) 0.07(3) -0.005(13) 0.023(14) 0.012(11)
C245 0.062(14) 0.066(12) 0.053(19) -0.003(12) 0.020(14) 0.008(9)
C246 0.038(17) 0.064(11) 0.059(13) 0.004(10) 0.009(13) 0.021(11)
C247 0.038(14) 0.078(12) 0.033(12) -0.007(10) -0.005(10) 0.012(11)
C248 0.018(15) 0.063(12) 0.071(15) -0.033(11) 0.008(14) -0.022(10)
C249 0.041(19) 0.061(12) 0.066(12) -0.019(9) 0.013(12) -0.023(12)
C250 0.038(18) 0.069(12) 0.074(11) -0.016(9) 0.030(12) -0.006(12)
C251 0.044(16) 0.048(13) 0.064(11) -0.010(9) 0.028(10) 0.018(12)
C252 0.039(19) 0.062(12) 0.072(10) -0.012(8) 0.029(10) 0.014(11)
C253 0.042(14) 0.071(10) 0.078(12) -0.004(9) 0.049(10) -0.005(10)
C254 0.057(11) 0.066(11) 0.055(11) -0.003(8) 0.042(8) 0.004(8)
C255 0.057(13) 0.057(13) 0.050(12) -0.008(10) 0.033(11) 0.005(10)
C256 0.057(11) 0.031(16) 0.068(11) -0.019(10) 0.019(8) -0.023(11)
C257 0.058(11) 0.07(2) 0.080(17) 0.007(18) 0.023(11) -0.007(11)
C258 0.057(13) 0.061(14) 0.046(19) -0.024(14) 0.020(12) 0.006(12)
C259 0.064(18) 0.066(19) 0.08(2) -0.011(19) 0.025(18) -0.001(17)
C260 0.054(12) 0.06(2) 0.078(13) -0.011(13) 0.020(11) -0.018(14)
C401 0.065(9) 0.097(10) 0.077(9) 0.036(7) 0.043(7) 0.001(7)
C402 0.078(10) 0.137(11) 0.083(9) 0.037(8) 0.059(7) 0.016(8)
C403 0.093(10) 0.125(10) 0.086(10) 0.007(8) 0.068(8) 0.039(8)
C404 0.099(10) 0.120(11) 0.054(9) -0.004(8) 0.044(8) 0.019(7)
C405 0.086(9) 0.104(10) 0.050(8) 0.026(7) 0.046(7) 0.016(7)
C406 0.075(9) 0.089(11) 0.073(8) 0.039(7) 0.033(7) -0.008(8)
C407 0.096(9) 0.058(10) 0.094(8) 0.018(8) 0.037(7) -0.006(8)
C408 0.102(10) 0.038(9) 0.092(8) 0.007(7) 0.034(7) 0.010(7)
C409 0.082(9) 0.060(10) 0.072(7) -0.002(7) 0.021(7) -0.030(8)
C410 0.070(9) 0.081(10) 0.091(8) 0.010(8) 0.042(7) -0.029(7)
C411 0.054(9) 0.107(10) 0.114(8) 0.037(7) 0.059(8) 0.016(8)
C412 0.037(9) 0.089(8) 0.093(9) 0.030(7) 0.016(8) -0.017(7)
C413 0.040(9) 0.093(9) 0.099(9) 0.004(7) 0.027(8) -0.012(8)
C414 0.043(9) 0.088(9) 0.101(9) 0.031(7) 0.032(8) 0.016(7)
C415 0.055(11) 0.103(9) 0.099(9) 0.023(7) 0.051(8) 0.028(8)
C416 0.100(11) 0.123(11) 0.074(9) 0.000(8) 0.071(8) 0.031(8)
C417 0.072(10) 0.094(11) 0.108(10) 0.006(8) 0.062(8) 0.026(8)
C418 0.090(10) 0.068(10) 0.076(7) -0.010(7) 0.046(7) 0.028(8)
C419 0.083(9) 0.058(10) 0.088(9) -0.021(7) 0.042(7) 0.014(7)
C420 0.108(10) 0.109(13) 0.061(8) -0.022(8) 0.047(7) 0.026(8)
C421 0.094(10) 0.115(11) 0.036(9) -0.019(8) 0.015(8) 0.009(8)
C422 0.102(10) 0.112(12) 0.053(10) -0.025(9) 0.022(8) 0.004(9)
C423 0.071(10) 0.104(11) 0.077(9) -0.049(8) 0.008(8) -0.041(8)
C424 0.066(12) 0.112(11) 0.084(11) -0.024(9) 0.009(9) -0.007(9)
C425 0.073(11) 0.136(10) 0.048(9) -0.012(8) 0.008(8) 0.017(8)
C426 0.081(9) 0.102(11) 0.041(7) 0.027(7) 0.016(7) 0.039(7)
C427 0.057(8) 0.118(10) 0.044(7) 0.020(7) 0.004(6) 0.031(7)
C428 0.055(9) 0.093(10) 0.075(9) 0.014(7) 0.014(7) 0.040(7)
C429 0.063(9) 0.089(11) 0.070(8) 0.017(7) 0.022(7) 0.040(7)
C430 0.091(9) 0.070(11) 0.084(9) 0.027(7) 0.033(7) 0.034(7)
C431 0.072(9) 0.110(11) 0.087(9) 0.006(8) 0.049(8) -0.013(8)
C432 0.075(8) 0.093(9) 0.086(8) -0.006(7) 0.067(7) -0.009(7)
C433 0.081(9) 0.111(9) 0.067(8) 0.011(7) 0.060(7) 0.007(7)
C434 0.077(8) 0.082(8) 0.044(7) 0.011(6) 0.043(7) 0.013(6)
C435 0.091(8) 0.077(9) 0.053(8) 0.005(7) 0.050(7) -0.013(6)
C436 0.080(9) 0.056(9) 0.106(9) -0.009(7) 0.052(7) -0.025(7)
C437 0.086(9) 0.071(12) 0.093(8) -0.011(8) 0.043(7) -0.015(8)
C438 0.113(10) 0.052(9) 0.090(8) -0.029(7) 0.051(7) -0.015(8)
C439 0.075(9) 0.075(11) 0.095(8) -0.042(7) 0.029(8) -0.029(8)
C440 0.065(9) 0.072(10) 0.108(9) -0.020(8) 0.035(8) -0.039(7)
C441 0.038(8) 0.115(10) 0.107(8) -0.008(7) 0.049(7) 0.000(8)
C442 0.031(8) 0.106(9) 0.107(9) -0.023(8) 0.022(8) -0.025(7)
C443 0.038(9) 0.117(10) 0.087(9) -0.010(8) 0.003(8) -0.018(8)
C444 0.036(10) 0.121(10) 0.093(9) -0.002(8) 0.020(8) 0.021(8)
C445 0.045(10) 0.106(9) 0.116(9) 0.004(7) 0.053(8) 0.029(8)
C446 0.089(9) 0.076(9) 0.088(9) -0.002(7) 0.066(7) 0.021(7)
C447 0.052(8) 0.093(10) 0.084(8) 0.004(7) 0.037(7) 0.038(7)
C448 0.085(10) 0.067(10) 0.088(8) 0.009(7) 0.036(7) 0.036(7)
C449 0.083(9) 0.054(9) 0.065(7) -0.003(6) 0.018(7) 0.019(7)
C450 0.086(9) 0.053(9) 0.074(8) -0.026(7) 0.035(7) 0.003(7)
C451 0.084(9) 0.074(8) 0.035(8) -0.010(6) 0.026(7) -0.003(6)
C452 0.086(9) 0.050(8) 0.023(6) -0.013(6) 0.012(6) 0.004(6)
C453 0.068(9) 0.063(9) 0.049(8) -0.007(7) 0.003(7) -0.016(7)
C454 0.053(10) 0.078(9) 0.067(9) 0.005(7) 0.006(7) -0.010(7)
C455 0.045(8) 0.068(7) 0.049(8) -0.001(6) 0.008(7) 0.001(6)
C456 0.080(9) 0.053(8) 0.065(9) 0.005(7) 0.033(7) 0.008(6)
C457 0.070(9) 0.069(8) 0.047(7) 0.019(6) 0.015(7) 0.007(6)
C458 0.043(8) 0.071(9) 0.054(7) 0.012(6) 0.006(6) 0.021(6)
C459 0.069(9) 0.050(8) 0.093(8) 0.010(7) 0.044(7) 0.030(6)
C460 0.086(9) 0.052(10) 0.090(9) -0.003(7) 0.049(7) -0.003(7)
N2 0.066(6) 0.049(5) 0.072(5) 0.007(4) 0.048(4) 0.006(4)
C41 0.108(11) 0.078(8) 0.087(8) 0.005(6) 0.055(7) 0.001(7)
C42 0.086(9) 0.057(7) 0.107(9) 0.009(6) 0.063(8) 0.016(6)
C43 0.046(7) 0.117(11) 0.114(10) 0.020(7) 0.030(6) 0.015(6)
C44 0.127(11) 0.065(8) 0.086(9) -0.012(6) 0.031(7) -0.004(7)
C45 0.114(9) 0.094(8) 0.107(8) 0.023(6) 0.033(6) -0.010(7)
C46 0.068(6) 0.081(7) 0.060(5) 0.007(5) 0.032(5) -0.008(5)
C47 0.085(7) 0.103(8) 0.095(7) -0.011(6) 0.036(6) 0.006(6)
C48 0.133(9) 0.106(8) 0.115(8) -0.022(6) 0.065(7) -0.001(7)
N31A 0.110(8) 0.064(7) 0.095(6) 0.003(5) 0.041(6) 0.000(6)
C31A 0.099(16) 0.09(2) 0.24(3) -0.019(18) 0.067(18) 0.004(13)
C32A 0.12(2) 0.12(2) 0.090(11) -0.020(10) 0.068(13) -0.008(15)
C33A 0.124(19) 0.069(13) 0.077(12) -0.001(10) 0.041(14) -0.013(12)
C34A 0.082(14) 0.060(13) 0.125(17) 0.005(12) 0.007(14) -0.009(11)
C35A 0.109(10) 0.106(13) 0.082(11) 0.003(9) 0.039(9) 0.002(9)
C36A 0.091(13) 0.084(12) 0.091(8) -0.003(8) 0.040(8) -0.003(9)
C37A 0.088(10) 0.073(10) 0.087(10) 0.008(7) 0.035(8) -0.004(8)
C38A 0.136(13) 0.108(12) 0.113(11) 0.006(8) 0.059(9) -0.011(9)
N31B 0.110(8) 0.064(7) 0.095(6) 0.003(5) 0.041(6) 0.000(6)
C31B 0.081(17) 0.11(2) 0.16(3) 0.05(2) 0.035(18) 0.027(14)
C32B 0.23(4) 0.10(2) 0.110(14) 0.027(14) 0.03(2) -0.07(2)
C33B 0.14(3) 0.21(3) 0.20(3) 0.06(2) 0.12(3) 0.05(2)
C34B 0.15(2) 0.14(3) 0.099(14) -0.017(15) 0.073(15) 0.01(2)
C35B 0.123(12) 0.112(16) 0.109(15) 0.001(10) 0.051(11) 0.006(9)
C36B 0.096(15) 0.104(15) 0.097(9) 0.004(9) 0.042(9) 0.001(10)
C37B 0.128(15) 0.136(16) 0.137(15) 0.001(10) 0.060(11) 0.014(9)
C38B 0.146(14) 0.146(14) 0.118(11) 0.031(9) 0.056(8) -0.005(10)
Cl1S 0.153(4) 0.128(4) 0.114(3) -0.033(3) 0.008(3) 0.027(3)
Cl2S 0.112(3) 0.121(4) 0.196(5) -0.047(3) 0.032(3) -0.012(3)
C1S 0.141(10) 0.081(8) 0.070(8) 0.004(7) 0.036(8) 0.012(7)
C2S 0.129(10) 0.079(8) 0.073(8) 0.013(7) 0.039(8) -0.020(6)
C3S 0.120(8) 0.124(11) 0.089(10) 0.016(8) 0.057(9) 0.031(8)
C4S 0.132(11) 0.138(14) 0.119(13) -0.023(11) 0.040(11) -0.021(10)
C5S 0.141(11) 0.218(19) 0.24(2) -0.091(19) 0.117(15) -0.027(13)
C6S 0.146(9) 0.134(12) 0.102(11) -0.052(10) 0.059(10) -0.038(9)
C801 0.126(5) 0.142(5) 0.128(5) -0.008(4) 0.052(4) 0.007(4)
C802 0.127(5) 0.142(5) 0.128(5) -0.008(4) 0.051(4) 0.006(4)
C803 0.128(5) 0.143(5) 0.130(5) -0.008(4) 0.049(4) 0.005(4)
C804 0.128(5) 0.143(5) 0.128(4) -0.008(4) 0.049(4) 0.005(4)
C805 0.128(5) 0.143(5) 0.128(4) -0.008(4) 0.049(4) 0.004(4)
C806 0.128(5) 0.143(5) 0.128(4) -0.008(4) 0.049(4) 0.004(4)
C701 0.128(5) 0.143(5) 0.128(4) -0.008(4) 0.049(4) 0.004(4)
C702 0.128(5) 0.143(5) 0.129(4) -0.008(4) 0.049(4) 0.004(4)
C703 0.128(5) 0.143(5) 0.129(4) -0.008(4) 0.049(4) 0.004(4)
C704 0.128(5) 0.143(5) 0.128(4) -0.008(4) 0.049(4) 0.005(4)
C705 0.127(5) 0.143(5) 0.128(5) -0.008(4) 0.051(4) 0.006(4)
C706 0.127(5) 0.143(5) 0.128(5) -0.008(4) 0.051(4) 0.006(4)
In2B 0.0686(13) 0.0557(11) 0.0425(9) 0.0107(7) 0.0306(8) 0.0033(8)
N1P 0.046(4) 0.114(7) 0.032(4) 0.029(4) 0.021(4) 0.012(6)
N2P 0.052(4) 0.055(7) 0.057(5) 0.019(4) 0.035(4) 0.011(5)
N3P 0.075(5) 0.092(7) 0.023(4) 0.006(4) 0.028(4) -0.008(6)
N4P 0.054(4) 0.057(7) 0.046(4) 0.022(4) 0.013(3) -0.004(4)
Br2B 0.115(3) 0.074(2) 0.0750(18) -0.0008(14) 0.0457(18) 0.0137(17)
In1A 0.0342(7) 0.0345(7) 0.0321(6) 0.0042(5) 0.0173(5) 0.0023(5)
N1O 0.074(5) 0.092(7) 0.022(4) 0.006(4) 0.029(4) -0.007(6)
N2O 0.052(4) 0.055(7) 0.057(5) 0.019(4) 0.035(4) 0.011(5)
N3O 0.045(4) 0.114(7) 0.032(4) 0.029(4) 0.022(4) 0.012(6)
N4O 0.053(4) 0.056(7) 0.046(4) 0.022(4) 0.013(3) -0.004(4)
Br1A 0.0420(11) 0.0586(13) 0.0739(13) -0.0264(10) 0.0119(10) 0.0045(9)
N15 0.043(4) 0.081(6) 0.045(4) 0.018(4) 0.020(4) -0.006(4)
N16 0.068(5) 0.085(7) 0.056(5) 0.021(5) 0.037(4) -0.004(5)
N17 0.073(5) 0.093(7) 0.035(4) 0.001(4) 0.022(4) -0.019(5)
N18 0.049(5) 0.114(8) 0.041(4) 0.019(4) 0.010(4) -0.032(5)
C101 0.045(5) 0.074(7) 0.047(5) 0.016(5) 0.021(4) -0.010(5)
C102 0.052(5) 0.043(6) 0.052(5) 0.000(4) 0.031(4) 0.000(4)
C103 0.064(5) 0.038(5) 0.070(6) 0.016(5) 0.048(5) 0.008(5)
C104 0.058(5) 0.103(9) 0.048(5) 0.013(5) 0.037(4) -0.019(6)
C105 0.074(6) 0.108(10) 0.046(5) 0.008(6) 0.034(5) -0.023(7)
C106 0.117(8) 0.068(8) 0.050(5) 0.013(5) 0.046(5) -0.019(7)
C107 0.088(7) 0.081(8) 0.041(5) 0.012(5) 0.024(5) -0.014(7)
C108 0.081(6) 0.107(10) 0.043(5) 0.022(6) 0.028(5) 0.004(7)
C109 0.071(6) 0.109(10) 0.023(4) 0.013(5) 0.008(4) -0.019(6)
C110 0.064(5) 0.038(5) 0.045(5) -0.004(4) 0.015(4) -0.015(5)
C111 0.062(5) 0.063(7) 0.035(4) -0.005(4) 0.014(4) -0.024(5)
C112 0.058(5) 0.083(8) 0.036(5) 0.012(5) 0.016(4) -0.028(5)
C113 0.056(6) 0.110(10) 0.041(5) 0.022(5) 0.015(4) -0.024(6)
C114 0.044(5) 0.073(7) 0.035(4) 0.001(4) 0.018(4) -0.008(5)
C115 0.041(5) 0.065(7) 0.032(4) 0.002(4) 0.016(4) -0.009(5)
C116 0.056(6) 0.094(8) 0.041(5) 0.023(5) 0.013(5) -0.027(6)
C117 0.057(6) 0.037(5) 0.066(6) 0.019(5) 0.034(5) 0.012(5)
C118 0.051(6) 0.076(8) 0.095(7) 0.040(7) 0.048(6) 0.025(6)
C119 0.051(6) 0.092(9) 0.116(9) 0.041(8) 0.059(6) 0.020(6)
C120 0.060(6) 0.061(7) 0.095(7) 0.034(6) 0.052(6) 0.023(6)
C121 0.133(9) 0.103(10) 0.071(7) 0.014(7) 0.079(7) 0.001(8)
C122 0.166(12) 0.102(11) 0.092(10) 0.032(8) 0.087(10) -0.002(11)
C123 0.148(11) 0.107(11) 0.062(7) 0.018(7) 0.067(8) -0.008(11)
C124 0.137(9) 0.103(10) 0.047(6) 0.021(6) 0.049(6) 0.004(9)
C125 0.079(7) 0.060(7) 0.047(5) 0.003(5) 0.030(5) 0.013(6)
C126 0.068(7) 0.083(9) 0.068(7) 0.023(6) 0.019(6) 0.023(7)
C127 0.060(6) 0.074(8) 0.062(6) 0.012(6) 0.022(5) 0.010(6)
C128 0.061(6) 0.050(6) 0.051(5) -0.001(5) 0.018(5) -0.004(5)
C129 0.056(6) 0.075(7) 0.039(5) 0.009(5) 0.029(4) -0.004(5)
C130 0.060(7) 0.101(9) 0.054(6) 0.033(6) 0.036(6) 0.017(6)
C131 0.064(7) 0.096(9) 0.047(6) 0.030(6) 0.023(5) 0.004(6)
C132 0.053(6) 0.061(7) 0.041(5) 0.010(4) 0.027(4) 0.009(5)

loop_
_atom_type_symbol
_atom_type_description
_atom_type_scat_dispersion_real
_atom_type_scat_dispersion_imag
_atom_type_scat_source
C C 0.0033 0.0016 'International Tables Vol C Tables 4.2.6.8 and 6.1.1.4'
H H 0.0000 0.0000 'International Tables Vol C Tables 4.2.6.8 and 6.1.1.4'
N N 0.0061 0.0033 'International Tables Vol C Tables 4.2.6.8 and 6.1.1.4'
Cl Cl 0.1484 0.1585 'International Tables Vol C Tables 4.2.6.8 and 6.1.1.4'
Br Br -0.2901 2.4595 'International Tables Vol C Tables 4.2.6.8 and 6.1.1.4'
In In -0.7276 1.3100 'International Tables Vol C Tables 4.2.6.8 and 6.1.1.4'

loop_
_geom_angle_atom_site_label_1
_geom_angle_atom_site_label_2
_geom_angle_atom_site_label_3
_geom_angle
C206 C201 C205 120.2(11)
C206 C201 C202 119.7(11)
C205 C201 C202 104.8(17)
C211 C202 C203 119.8(10)
C211 C202 C201 119.4(10)
C203 C202 C201 110.1(18)
C216 C203 C204 120.2(11)
C216 C203 C202 119.1(10)
C204 C203 C202 106.7(19)
C221 C204 C203 119.6(10)
C221 C204 C205 121.0(10)
C203 C204 C205 108.3(18)
C226 C205 C204 118.8(10)
C226 C205 C201 118.9(10)
C204 C205 C201 110.0(17)
C201 C206 C210 120.6(10)
C201 C206 C207 120.7(10)
C210 C206 C207 108.8(19)
C230 C207 C206 119.6(11)
C230 C207 C208 120.7(11)
C206 C207 C208 107.2(18)
C249 C208 C209 119.6(10)
C249 C208 C207 119.4(10)
C209 C208 C207 108.0(18)
C253 C209 C210 119.3(10)
C253 C209 C208 120.5(10)
C210 C209 C208 108.6(18)
C212 C210 C209 120.3(10)
C212 C210 C206 119.5(11)
C209 C210 C206 107.5(19)
C202 C211 C215 120.7(10)
C202 C211 C212 120.3(10)
C215 C211 C212 110.6(18)
C210 C212 C213 120.2(11)
C210 C212 C211 120.0(11)
C213 C212 C211 105.6(19)
C254 C213 C212 120.0(10)
C254 C213 C214 120.1(11)
C212 C213 C214 108.9(19)
C258 C214 C215 120.2(11)
C258 C214 C213 119.5(11)
C215 C214 C213 108.5(19)
C217 C215 C211 119.5(11)
C217 C215 C214 119.4(11)
C211 C215 C214 106.3(19)
C203 C216 C217 121.3(11)
C203 C216 C220 120.3(10)
C217 C216 C220 106.3(18)
C215 C217 C218 120.0(10)
C215 C217 C216 119.3(10)
C218 C217 C216 111.5(18)
C259 C218 C217 120.4(11)
C259 C218 C219 120.4(11)
C217 C218 C219 105.6(19)
C238 C219 C218 120.2(10)
C238 C219 C220 119.5(10)
C218 C219 C220 109.7(18)
C222 C220 C216 119.5(11)
C222 C220 C219 119.7(11)
C216 C220 C219 106.9(18)
C204 C221 C222 120.3(11)
C204 C221 C225 120.2(11)
C222 C221 C225 105(2)
C220 C222 C221 119.9(10)
C220 C222 C223 120.0(10)
C221 C222 C223 112.6(19)
C239 C223 C224 120.1(11)
C239 C223 C222 119.4(10)
C224 C223 C222 103.5(19)
C243 C224 C225 120.7(10)
C243 C224 C223 119.8(10)
C225 C224 C223 110.1(18)
C227 C225 C221 118.8(10)
C227 C225 C224 119.8(11)
C221 C225 C224 108.4(19)
C205 C226 C227 120.4(11)
C205 C226 C230 120.3(11)
C227 C226 C230 103(2)
C225 C227 C226 120.6(10)
C225 C227 C228 119.7(10)
C226 C227 C228 111(2)
C244 C228 C229 119.8(10)
C244 C228 C227 120.6(11)
C229 C228 C227 108(2)
C248 C229 C228 119.7(11)
C248 C229 C230 120.0(11)
C228 C229 C230 104(2)
C207 C230 C226 120.0(10)
C207 C230 C229 119.5(10)
C226 C230 C229 112.6(19)
C236 C231 C232 120.1(11)
C236 C231 C235 118.1(13)
C232 C231 C235 106.9(18)
C241 C232 C231 120.1(10)
C241 C232 C233 119.9(10)
C231 C232 C233 106.7(18)
C246 C233 C234 119.4(10)
C246 C233 C232 120.2(10)
C234 C233 C232 110.3(18)
C251 C234 C235 120.1(11)
C251 C234 C233 120.7(11)
C235 C234 C233 104.5(18)
C256 C235 C234 120.0(10)
C256 C235 C231 121.3(12)
C234 C235 C231 111.4(17)
C231 C236 C237 120.4(10)
C231 C236 C240 120.2(10)
C237 C236 C240 108.5(18)
C260 C237 C236 120.7(12)
C260 C237 C238 120.4(11)
C236 C237 C238 106.0(19)
C219 C238 C239 120.6(10)
C219 C238 C237 119.7(10)
C239 C238 C237 111.0(19)
C223 C239 C238 120.3(10)
C223 C239 C240 119.7(10)
C238 C239 C240 105.2(19)
C242 C240 C236 120.3(10)
C242 C240 C239 120.0(10)
C236 C240 C239 109.1(18)
C232 C241 C242 119.5(10)
C232 C241 C245 120.0(10)
C242 C241 C245 108.4(19)
C240 C242 C243 120.1(11)
C240 C242 C241 119.8(11)
C243 C242 C241 108(2)
C224 C243 C242 120.1(11)
C224 C243 C244 119.7(11)
C242 C243 C244 107(2)
C228 C244 C245 120.4(11)
C228 C244 C243 119.5(10)
C245 C244 C243 109(2)
C247 C245 C244 119.8(11)
C247 C245 C241 119.9(10)
C244 C245 C241 108(2)
C233 C246 C250 119.8(10)
C233 C246 C247 119.8(10)
C250 C246 C247 109.1(17)
C245 C247 C248 120.2(10)
C245 C247 C246 120.2(10)
C248 C247 C246 106.9(17)
C229 C248 C247 120.0(10)
C229 C248 C249 120.2(10)
C247 C248 C249 108.4(18)
C208 C249 C250 119.5(10)
C208 C249 C248 120.0(10)
C250 C249 C248 108.9(18)
C252 C250 C249 120.7(10)
C252 C250 C246 120.6(10)
C249 C250 C246 106.8(18)
C234 C251 C255 120.2(10)
C234 C251 C252 119.9(10)
C255 C251 C252 108.3(18)
C250 C252 C253 119.5(10)
C250 C252 C251 119.6(10)
C253 C252 C251 107.8(18)
C209 C253 C252 120.1(10)
C209 C253 C254 120.3(10)
C252 C253 C254 108.4(18)
C213 C254 C253 119.9(11)
C213 C254 C255 120.7(11)
C253 C254 C255 107.6(18)
C257 C255 C251 119.7(10)
C257 C255 C254 119.0(10)
C251 C255 C254 107.8(19)
C235 C256 C260 118.3(13)
C235 C256 C257 119.4(10)
C260 C256 C257 109.0(19)
C255 C257 C256 120.3(10)
C255 C257 C258 120.3(10)
C256 C257 C258 107.6(19)
C214 C258 C259 119.8(10)
C214 C258 C257 120.5(11)
C259 C258 C257 108.2(19)
C218 C259 C258 120.2(11)
C218 C259 C260 119.3(10)
C258 C259 C260 107.7(19)
C237 C260 C256 121.0(11)
C237 C260 C259 119.9(10)
C256 C260 C259 107.4(19)
C406 C401 C405 121.4(13)
C406 C401 C402 122.2(14)
C405 C401 C402 105.2(13)
C411 C402 C401 118.8(14)
C411 C402 C403 122.0(14)
C401 C402 C403 109.4(13)
C416 C403 C404 122.9(15)
C416 C403 C402 117.4(14)
C404 C403 C402 106.7(14)
C421 C404 C405 122.3(14)
C421 C404 C403 118.4(15)
C405 C404 C403 109.0(14)
C426 C405 C404 118.3(14)
C426 C405 C401 117.3(13)
C404 C405 C401 109.7(13)
C401 C406 C407 120.1(14)
C401 C406 C410 119.4(14)
C407 C406 C410 107.6(13)
C430 C407 C406 120.2(14)
C430 C407 C408 120.9(14)
C406 C407 C408 108.2(13)
C449 C408 C409 118.1(13)
C449 C408 C407 117.7(13)
C409 C408 C407 106.4(13)
C453 C409 C410 118.0(13)
C453 C409 C408 121.3(14)
C410 C409 C408 109.8(13)
C412 C410 C409 121.2(13)
C412 C410 C406 119.0(14)
C409 C410 C406 107.7(13)
C402 C411 C415 118.6(14)
C402 C411 C412 118.7(13)
C415 C411 C412 110.5(13)
C410 C412 C413 120.8(14)
C410 C412 C411 121.9(13)
C413 C412 C411 105.0(13)
C454 C413 C412 119.3(13)
C454 C413 C414 118.0(13)
C412 C413 C414 109.8(13)
C458 C414 C415 120.7(13)
C458 C414 C413 120.5(13)
C415 C414 C413 107.4(13)
C417 C415 C411 121.2(14)
C417 C415 C414 117.9(13)
C411 C415 C414 107.4(14)
C403 C416 C417 121.9(16)
C403 C416 C420 118.4(14)
C417 C416 C420 106.5(13)
C415 C417 C418 120.7(14)
C415 C417 C416 118.6(15)
C418 C417 C416 111.9(14)
C459 C418 C417 120.0(13)
C459 C418 C419 121.7(13)
C417 C418 C419 106.2(13)
C438 C419 C418 118.7(13)
C438 C419 C420 119.9(13)
C418 C419 C420 109.2(14)
C422 C420 C416 119.3(15)
C422 C420 C419 119.3(14)
C416 C420 C419 106.2(13)
C404 C421 C422 120.2(14)
C404 C421 C425 119.4(14)
C422 C421 C425 107.4(15)
C420 C422 C421 120.8(15)
C420 C422 C423 119.6(15)
C421 C422 C423 110.3(15)
C439 C423 C424 123.5(15)
C439 C423 C422 118.3(14)
C424 C423 C422 105.1(14)
C443 C424 C425 118.8(15)
C443 C424 C423 117.7(15)
C425 C424 C423 109.7(15)
C427 C425 C424 122.7(14)
C427 C425 C421 118.4(14)
C424 C425 C421 107.4(15)
C405 C426 C427 121.0(14)
C405 C426 C430 121.3(13)
C427 C426 C430 105.3(13)
C425 C427 C426 120.5(13)
C425 C427 C428 118.3(13)
C426 C427 C428 109.8(14)
C444 C428 C427 119.2(14)
C444 C428 C429 119.7(13)
C427 C428 C429 108.9(14)
C448 C429 C428 118.7(14)
C448 C429 C430 120.9(13)
C428 C429 C430 104.5(13)
C407 C430 C426 119.6(13)
C407 C430 C429 119.8(13)
C426 C430 C429 111.4(14)
C436 C431 C432 119.3(14)
C436 C431 C435 116.4(13)
C432 C431 C435 106.7(13)
C441 C432 C431 120.2(13)
C441 C432 C433 120.4(13)
C431 C432 C433 107.9(13)
C446 C433 C432 120.1(13)
C446 C433 C434 118.3(13)
C432 C433 C434 108.9(13)
C451 C434 C435 119.2(12)
C451 C434 C433 122.6(12)
C435 C434 C433 105.8(12)
C434 C435 C456 121.2(12)
C434 C435 C431 110.6(13)
C456 C435 C431 119.0(12)
C431 C436 C440 121.3(14)
C431 C436 C437 123.3(13)
C440 C436 C437 107.3(13)
C460 C437 C438 120.8(14)
C460 C437 C436 118.7(13)
C438 C437 C436 107.2(14)
C419 C438 C439 119.7(14)
C419 C438 C437 120.9(14)
C439 C438 C437 109.9(14)
C423 C439 C438 122.8(15)
C423 C439 C440 118.2(14)
C438 C439 C440 106.7(14)
C442 C440 C436 120.2(13)
C442 C440 C439 118.2(14)
C436 C440 C439 108.8(13)
C432 C441 C442 119.6(13)
C432 C441 C445 119.9(13)
C442 C441 C445 107.7(13)
C440 C442 C443 122.5(14)
C440 C442 C441 119.1(13)
C443 C442 C441 107.9(14)
C424 C443 C442 119.8(15)
C424 C443 C444 120.1(14)
C442 C443 C444 107.2(14)
C428 C444 C445 120.3(14)
C428 C444 C443 120.8(14)
C445 C444 C443 107.9(14)
C447 C445 C444 120.6(14)
C447 C445 C441 118.8(14)
C444 C445 C441 109.3(14)
C433 C446 C450 119.0(13)
C433 C446 C447 118.6(13)
C450 C446 C447 109.1(13)
C445 C447 C448 119.4(13)
C445 C447 C446 122.1(14)
C448 C447 C446 106.2(13)
C429 C448 C447 121.2(14)
C429 C448 C449 119.1(13)
C447 C448 C449 109.6(13)
C408 C449 C450 119.6(12)
C408 C449 C448 120.9(13)
C450 C449 C448 108.3(13)
C452 C450 C449 121.3(13)
C452 C450 C446 122.3(12)
C449 C450 C446 106.7(12)
C434 C451 C455 122.0(12)
C434 C451 C452 119.4(12)
C455 C451 C452 109.0(12)
C450 C452 C453 118.0(12)
C450 C452 C451 118.3(12)
C453 C452 C451 108.8(12)
C409 C453 C452 121.5(13)
C409 C453 C454 120.7(13)
C452 C453 C454 106.6(12)
C413 C454 C453 119.9(13)
C413 C454 C455 122.4(13)
C453 C454 C455 108.6(12)
C457 C455 C451 118.1(12)
C457 C455 C454 118.5(12)
C451 C455 C454 106.7(12)
C460 C456 C435 120.8(13)
C460 C456 C457 108.8(12)
C435 C456 C457 117.4(12)
C455 C457 C458 119.4(12)
C455 C457 C456 121.9(12)
C458 C457 C456 108.4(12)
C414 C458 C459 118.8(12)
C414 C458 C457 120.9(13)
C459 C458 C457 107.7(12)
C418 C459 C458 121.8(13)
C418 C459 C460 118.9(13)
C458 C459 C460 108.0(12)
C437 C460 C456 121.4(13)
C437 C460 C459 118.9(13)
C456 C460 C459 107.0(12)
C42 N2 C43 108.5(9)
C42 N2 C41 110.8(8)
C43 N2 C41 111.6(8)
C42 N2 C44 111.0(9)
C43 N2 C44 106.8(9)
C41 N2 C44 108.1(8)
C45 C41 N2 115.2(10)
C46 C42 N2 122.5(9)
N2 C43 C47 112.2(10)
C48 C44 N2 117.3(11)
C33A N31A C34A 115.7(13)
C33A N31A C31A 114.8(14)
C34A N31A C31A 110.9(13)
C33A N31A C32A 102.9(12)
C34A N31A C32A 106.2(13)
C31A N31A C32A 105.0(15)
C35A C31A N31A 123.8(17)
C36A C32A N31A 119.5(16)
C37A C33A N31A 120.7(15)
C38A C34A N31A 118.0(16)
C2S C1S C6S 120.0
C2S C1S Cl1S 118.8(7)
C6S C1S Cl1S 121.2(7)
C1S C2S C3S 120.0
C1S C2S Cl2S 122.6(7)
C3S C2S Cl2S 117.4(7)
C4S C3S C2S 120.0
C5S C4S C3S 120.0
C4S C5S C6S 120.0
C5S C6S C1S 120.0
C801 C802 C803 106.1(15)
C804 C803 C802 100.1(14)
C805 C804 C803 105.1(17)
C806 C805 C804 125(2)
C701 C702 C703 106.1(15)
C704 C703 C702 100.1(14)
C705 C704 C703 105.1(17)
C706 C705 C704 125(2)
N1P In2B N2P 80.2
N1P In2B N3P 138.9
N2P In2B N3P 81.6
N1P In2B N4P 80.1
N2P In2B N4P 134.7
N3P In2B N4P 87.2
N1P In2B Br2B 117.0
N2P In2B Br2B 110.1
N3P In2B Br2B 103.8
N4P In2B Br2B 115.3
C116 N1P C113 102.4(6)
C116 N1P In2B 133.4(6)
C113 N1P In2B 122.7(4)
C101 N2P C104 117.8(6)
C101 N2P In2B 121.9(5)
C104 N2P In2B 120.4(5)
C105 N3P C108 106.9(8)
C105 N3P In2B 133.6(6)
C108 N3P In2B 117.7(5)
C112 N4P C109 106.7(6)
C112 N4P In2B 131.0(5)
C109 N4P In2B 120.8(5)
N2O In1A N1O 85.3
N2O In1A N4O 141.5
N1O In1A N4O 81.4
N2O In1A N3O 80.3
N1O In1A N3O 136.0
N4O In1A N3O 84.6
N2O In1A Br1A 107.8
N1O In1A Br1A 111.4
N4O In1A Br1A 110.7
N3O In1A Br1A 112.5
C108 N1O C105 107.2(7)
C108 N1O In1A 129.1(6)
C105 N1O In1A 122.1(4)
C101 N2O C104 101.5(6)
C101 N2O In1A 132.9(5)
C104 N2O In1A 125.5(5)
C113 N3O C116 104.2(6)
C113 N3O In1A 126.9(5)
C116 N3O In1A 128.6(4)
C109 N4O C112 111.8(6)
C109 N4O In1A 125.2(6)
C112 N4O In1A 122.7(5)
C116 N15 C101 124.6(8)
C105 N16 C104 124.7(9)
C109 N17 C108 124.3(9)
C113 N18 C112 124.0(9)
N2P C101 N15 132.8(9)
N15 C101 N2O 123.6(8)
N2P C101 C102 102.6(7)
N15 C101 C102 123.5(9)
N2O C101 C102 111.7(7)
C117 C102 C103 121.3(9)
C117 C102 C101 130.0(8)
C103 C102 C101 108.7(8)
C120 C103 C102 121.6(10)
C120 C103 C104 132.5(9)
C102 C103 C104 105.5(8)
N16 C104 N2P 132.6(10)
N16 C104 C103 124.1(9)
N2P C104 C103 100.8(7)
N16 C104 N2O 125.9(9)
C103 C104 N2O 109.7(7)
N3P C105 N16 121.5(10)
N3P C105 C106 108.5(10)
N16 C105 C106 125.7(11)
N16 C105 N1O 128.7(8)
C106 C105 N1O 105.6(10)
C107 C106 C121 123.8(11)
C107 C106 C105 108.9(10)
C121 C106 C105 127.2(13)
C124 C107 C106 125.8(11)
C124 C107 C108 128.0(12)
C106 C107 C108 106.1(9)
N1O C108 N17 124.9(9)
N1O C108 C107 111.1(10)
N17 C108 C107 123.8(10)
N17 C108 N3P 133.2(9)
C107 C108 N3P 99.9(9)
N17 C109 N4O 129.0(10)
N17 C109 C110 125.2(9)
N4O C109 C110 104.3(8)
N17 C109 N4P 128.8(10)
C110 C109 N4P 105.4(8)
C125 C110 C111 121.7(10)
C125 C110 C109 131.3(9)
C111 C110 C109 107.0(9)
C112 C111 C110 108.0(9)
C112 C111 C128 131.7(9)
C110 C111 C128 120.3(9)
N4P C112 N18 122.8(9)
N18 C112 N4O 130.2(8)
N4P C112 C111 110.9(7)
N18 C112 C111 124.8(9)
N4O C112 C111 104.5(7)
N18 C113 N3O 126.2(8)
N18 C113 C114 125.1(9)
N3O C113 C114 108.3(8)
N18 C113 N1P 130.2(8)
C114 C113 N1P 103.7(8)
C115 C114 C129 121.0(8)
C115 C114 C113 109.0(8)
C129 C114 C113 130.0(8)
C114 C115 C132 122.0(8)
C114 C115 C116 107.0(8)
C132 C115 C116 130.8(9)
N1P C116 N15 118.5(8)
N1P C116 C115 115.4(8)
N15 C116 C115 125.5(9)
N15 C116 N3O 124.2(8)
C115 C116 N3O 109.3(8)
C102 C117 C118 116.2(9)
C119 C118 C117 121.2(10)
C120 C119 C118 121.7(10)
C119 C120 C103 118.0(10)
C106 C121 C122 110.0(13)
C123 C122 C121 123.3(13)
C122 C123 C124 123.0(14)
C107 C124 C123 113.6(14)
C126 C125 C110 116.3(10)
C125 C126 C127 123.4(11)
C128 C127 C126 122.7(11)
C127 C128 C111 115.7(10)
C130 C129 C114 117.5(9)
C129 C130 C131 120.5(9)
C130 C131 C132 123.3(9)
C131 C132 C115 115.4(9)

loop_
_geom_bond_atom_site_label_1
_geom_bond_atom_site_label_2
_geom_bond_distance
C201 C206 1.360(14)
C201 C205 1.469(15)
C201 C202 1.475(15)
C202 C211 1.361(14)
C202 C203 1.471(15)
C203 C216 1.366(15)
C203 C204 1.452(15)
C204 C221 1.374(15)
C204 C205 1.457(15)
C205 C226 1.384(14)
C206 C210 1.454(15)
C206 C207 1.455(15)
C207 C230 1.374(14)
C207 C208 1.464(15)
C208 C249 1.389(14)
C208 C209 1.451(15)
C209 C253 1.374(14)
C209 C210 1.451(15)
C210 C212 1.371(15)
C211 C215 1.446(15)
C211 C212 1.461(15)
C212 C213 1.449(15)
C213 C254 1.366(14)
C213 C214 1.460(15)
C214 C258 1.380(14)
C214 C215 1.449(15)
C215 C217 1.390(15)
C216 C217 1.440(15)
C216 C220 1.460(15)
C217 C218 1.434(15)
C218 C259 1.372(14)
C218 C219 1.439(15)
C219 C238 1.378(14)
C219 C220 1.466(15)
C220 C222 1.372(15)
C221 C222 1.454(15)
C221 C225 1.461(15)
C222 C223 1.467(15)
C223 C239 1.378(14)
C223 C224 1.467(15)
C224 C243 1.364(15)
C224 C225 1.463(15)
C225 C227 1.389(15)
C226 C227 1.449(15)
C226 C230 1.452(15)
C227 C228 1.459(15)
C228 C244 1.375(15)
C228 C229 1.456(15)
C229 C248 1.377(14)
C229 C230 1.469(15)
C231 C236 1.381(14)
C231 C232 1.447(15)
C231 C235 1.457(16)
C232 C241 1.385(14)
C232 C233 1.465(15)
C233 C246 1.383(14)
C233 C234 1.463(15)
C234 C251 1.378(14)
C234 C235 1.436(14)
C235 C256 1.398(15)
C236 C237 1.441(16)
C236 C240 1.444(15)
C237 C260 1.366(15)
C237 C238 1.444(15)
C238 C239 1.440(15)
C239 C240 1.451(15)
C240 C242 1.380(15)
C241 C242 1.465(15)
C241 C245 1.473(15)
C242 C243 1.460(15)
C243 C244 1.486(15)
C244 C245 1.445(15)
C245 C247 1.376(14)
C246 C250 1.461(15)
C246 C247 1.471(15)
C247 C248 1.449(15)
C248 C249 1.462(15)
C249 C250 1.450(15)
C250 C252 1.380(14)
C251 C255 1.450(15)
C251 C252 1.460(15)
C252 C253 1.449(15)
C253 C254 1.458(15)
C254 C255 1.464(15)
C255 C257 1.384(14)
C256 C260 1.432(15)
C256 C257 1.443(15)
C257 C258 1.447(15)
C258 C259 1.443(15)
C259 C260 1.464(15)
C401 C406 1.341(17)
C401 C405 1.477(17)
C401 C402 1.480(18)
C402 C411 1.360(17)
C402 C403 1.483(19)
C403 C416 1.366(18)
C403 C404 1.451(18)
C404 C421 1.372(18)
C404 C405 1.447(17)
C405 C426 1.383(17)
C406 C407 1.457(17)
C406 C410 1.463(17)
C407 C430 1.363(17)
C407 C408 1.483(18)
C408 C449 1.418(17)
C408 C409 1.445(17)
C409 C453 1.371(16)
C409 C410 1.444(17)
C410 C412 1.362(17)
C411 C415 1.427(17)
C411 C412 1.475(17)
C412 C413 1.442(17)
C413 C454 1.355(17)
C413 C414 1.462(17)
C414 C458 1.384(16)
C414 C415 1.450(17)
C415 C417 1.403(18)
C416 C417 1.432(17)
C416 C420 1.465(18)
C417 C418 1.416(17)
C418 C459 1.355(16)
C418 C419 1.441(17)
C419 C438 1.372(17)
C419 C420 1.477(17)
C420 C422 1.383(17)
C421 C422 1.454(18)
C421 C425 1.469(18)
C422 C423 1.476(18)
C423 C439 1.370(18)
C423 C424 1.475(18)
C424 C443 1.331(18)
C424 C425 1.465(19)
C425 C427 1.404(17)
C426 C427 1.444(17)
C426 C430 1.452(17)
C427 C428 1.457(17)
C428 C444 1.378(18)
C428 C429 1.459(18)
C429 C448 1.371(16)
C429 C430 1.475(17)
C431 C436 1.391(17)
C431 C432 1.431(18)
C431 C435 1.480(17)
C432 C441 1.397(17)
C432 C433 1.469(17)
C433 C446 1.386(16)
C433 C434 1.472(17)
C434 C451 1.376(16)
C434 C435 1.422(16)
C435 C456 1.428(16)
C436 C440 1.429(18)
C436 C437 1.448(17)
C437 C460 1.364(17)
C437 C438 1.428(17)
C438 C439 1.413(17)
C439 C440 1.448(18)
C440 C442 1.380(18)
C441 C442 1.476(17)
C441 C445 1.477(18)
C442 C443 1.466(18)
C443 C444 1.513(18)
C444 C445 1.426(17)
C445 C447 1.370(17)
C446 C450 1.468(17)
C446 C447 1.482(17)
C447 C448 1.439(17)
C448 C449 1.464(17)
C449 C450 1.453(16)
C450 C452 1.393(16)
C451 C455 1.444(16)
C451 C452 1.457(16)
C452 C453 1.448(16)
C453 C454 1.475(17)
C454 C455 1.475(17)
C455 C457 1.389(15)
C456 C460 1.409(16)
C456 C457 1.441(16)
C457 C458 1.438(16)
C458 C459 1.422(16)
C459 C460 1.485(16)
N2 C42 1.490(11)
N2 C43 1.516(12)
N2 C41 1.533(11)
N2 C44 1.536(12)
C41 C45 1.522(14)
C42 C46 1.472(12)
C43 C47 1.540(14)
C44 C48 1.513(14)
N31A C33A 1.519(9)
N31A C34A 1.523(9)
N31A C31A 1.530(9)
N31A C32A 1.537(9)
C31A C35A 1.505(11)
C32A C36A 1.498(11)
C33A C37A 1.501(11)
C34A C38A 1.503(11)
C31B C35B 1.506(11)
C32B C36B 1.502(11)
C33B C37B 1.506(19)
C34B C38B 1.518(19)
Cl1S C1S 1.729(10)
Cl2S C2S 1.705(10)
C1S C2S 1.3900
C1S C6S 1.3900
C2S C3S 1.3900
C3S C4S 1.3900
C4S C5S 1.3900
C5S C6S 1.3900
C801 C802 1.54(2)
C802 C803 1.60(2)
C803 C804 1.56(2)
C804 C805 1.45(2)
C805 C806 1.416(19)
C701 C702 1.54(2)
C702 C703 1.60(2)
C703 C704 1.56(2)
C704 C705 1.45(2)
C705 C706 1.416(19)
In2B N1P 2.1052
In2B N2P 2.1516
In2B N3P 2.1736
In2B N4P 2.2961
In2B Br2B 2.5101
N1P C116 1.324(10)
N1P C113 1.588(12)
N2P C101 1.299(10)
N2P C104 1.372(10)
N3P C105 1.259(12)
N3P C108 1.589(13)
N4P C112 1.344(10)
N4P C109 1.489(10)
In1A N2O 2.0739
In1A N1O 2.0990
In1A N4O 2.1339
In1A N3O 2.1373
In1A Br1A 2.5029
N1O C108 1.320(12)
N1O C105 1.528(12)
N2O C101 1.435(10)
N2O C104 1.519(10)
N3O C113 1.403(11)
N3O C116 1.480(11)
N4O C109 1.349(10)
N4O C112 1.398(10)
N15 C116 1.335(13)
N15 C101 1.340(11)
N16 C105 1.289(14)
N16 C104 1.315(12)
N17 C109 1.296(13)
N17 C108 1.320(14)
N18 C113 1.291(13)
N18 C112 1.379(12)
C101 C102 1.485(13)
C102 C117 1.386(13)
C102 C103 1.403(12)
C103 C120 1.367(14)
C103 C104 1.518(14)
C105 C106 1.479(14)
C106 C107 1.394(17)
C106 C121 1.401(16)
C107 C124 1.366(15)
C107 C108 1.523(15)
C109 C110 1.447(15)
C110 C125 1.400(14)
C110 C111 1.416(13)
C111 C112 1.405(14)
C111 C128 1.471(14)
C113 C114 1.475(13)
C114 C115 1.378(10)
C114 C129 1.412(10)
C115 C132 1.410(10)
C115 C116 1.426(12)
C117 C118 1.406(13)
C118 C119 1.393(15)
C119 C120 1.364(16)
C121 C122 1.54(2)
C122 C123 1.34(2)
C123 C124 1.439(18)
C125 C126 1.360(16)
C126 C127 1.425(16)
C127 C128 1.338(14)
C129 C130 1.381(10)
C130 C131 1.388(11)
C131 C132 1.394(10)
